data_7713672
loop_
_publ_author_name
'Chen, Yating'
'Ke, zhilin'
'Yuan, Lingyu'
'Liang, Meixiang'
'Zhang, Shuhua'

_publ_section_title
;
 Hydrazylpyridine salicylaldehyde-copper(II)-1,10-phenanthroline complexes
 as potential anticancer agents: synthesis, characterization and
 anticancer evaluation
;
_journal_name_full 'Dalton Transactions'
_journal_paper_doi 10.1039/D3DT01750H
_journal_year 2023
_chemical_formula_moiety 'C38 H28 Cl2 Cu N8 O4'
_chemical_formula_sum 'C38 H28 Cl2 Cu N8 O4'
_chemical_formula_weight 795.12
_space_group_crystal_system monoclinic
_space_group_IT_number 14
_space_group_name_Hall '-P 2ybc'
_space_group_name_H-M_alt 'P 1 21/c 1'
_atom_sites_solution_hydrogens geom
_atom_sites_solution_primary iterative
_atom_sites_solution_secondary difmap
_audit_creation_date 2022-12-17
_audit_creation_method
;
Olex2 1.2
(compiled 2018.05.29 svn.r3508 for OlexSys, GUI svn.r5506)
;
_audit_update_record
;
2022-12-18 deposited with the CCDC.	2023-08-08 downloaded from the CCDC.
;
_cell_angle_alpha 90.00
_cell_angle_beta 102.958(7)
_cell_angle_gamma 90.00
_cell_formula_units_Z 4
_cell_length_a 13.5505(9)
_cell_length_b 10.7298(9)
_cell_length_c 25.0311(19)
_cell_measurement_reflns_used 2539
_cell_measurement_temperature 293(2)
_cell_measurement_theta_max 24.2180
_cell_measurement_theta_min 2.5280
_cell_volume 3546.7(5)
_computing_cell_refinement 'CrysAlisPro 1.171.39.34a (Rigaku OD, 2017)'
_computing_data_collection 'CrysAlisPro 1.171.39.34a (Rigaku OD, 2017)'
_computing_data_reduction 'CrysAlisPro 1.171.39.34a (Rigaku OD, 2017)'
_computing_molecular_graphics 'Olex2 (Dolomanov et al., 2009)'
_computing_publication_material 'Olex2 (Dolomanov et al., 2009)'
_computing_structure_refinement 'olex2.refine (Bourhis et al., 2015)'
_computing_structure_solution 'olex2.solve (Bourhis et al., 2015)'
_diffrn_ambient_temperature 293(2)
_diffrn_detector 'CCD plate'
_diffrn_measured_fraction_theta_full 0.995
_diffrn_measured_fraction_theta_max 0.995
_diffrn_measurement_details
;
List of Runs (angles in degrees, time in seconds):

  # Type    Start    End  Width  t~exp~   \w     \q     \k     \f   Frames
#--------------------------------------------------------------------------
  1  \w    -63.00 119.00   1.00    8.50    --   30.00  54.00 -30.00  182
  2  \w     -4.00  51.00   1.00    8.50    --   30.00  54.00  60.00   55
;
_diffrn_measurement_device 'two-circle diffractometer'
_diffrn_measurement_device_type 'XtaLAB Mini (ROW)'
_diffrn_measurement_method '\w scans'
_diffrn_orient_matrix_type 'CrysAlisPro convention (1999,Acta A55,543-557)'
_diffrn_orient_matrix_UB_11 -0.0135239000
_diffrn_orient_matrix_UB_12 0.0068505000
_diffrn_orient_matrix_UB_13 0.0256198000
_diffrn_orient_matrix_UB_21 -0.0519033000
_diffrn_orient_matrix_UB_22 -0.0053341000
_diffrn_orient_matrix_UB_23 -0.0132025000
_diffrn_orient_matrix_UB_31 0.0028457000
_diffrn_orient_matrix_UB_32 -0.0655422000
_diffrn_orient_matrix_UB_33 0.0038037000
_diffrn_radiation_monochromator graphite
_diffrn_radiation_probe x-ray
_diffrn_radiation_type MoK\a
_diffrn_radiation_wavelength 0.71073
_diffrn_reflns_av_R_equivalents 0.0475
_diffrn_reflns_av_unetI/netI 0.0734
_diffrn_reflns_limit_h_max 16
_diffrn_reflns_limit_h_min -15
_diffrn_reflns_limit_k_max 12
_diffrn_reflns_limit_k_min -12
_diffrn_reflns_limit_l_max 12
_diffrn_reflns_limit_l_min -29
_diffrn_reflns_number 12992
_diffrn_reflns_theta_full 25.00
_diffrn_reflns_theta_max 25.00
_diffrn_reflns_theta_min 3.09
_diffrn_source 'fine-focus sealed X-ray tube'
_diffrn_source_type 'Rigaku (Mo) X-ray Source'
_exptl_absorpt_coefficient_mu 0.821
_exptl_absorpt_correction_T_max 1.00000
_exptl_absorpt_correction_T_min 0.86015
_exptl_absorpt_correction_type multi-scan
_exptl_absorpt_process_details
;
CrysAlisPro 1.171.39.34a (Rigaku Oxford Diffraction, 2017)
Empirical absorption correction using spherical harmonics,
 implemented in SCALE3 ABSPACK scaling algorithm.
;
_exptl_crystal_colour green
_exptl_crystal_density_diffrn 1.489
_exptl_crystal_density_method 'not measured'
_exptl_crystal_description block
_exptl_crystal_F_000 1628
_refine_diff_density_max 0.493
_refine_diff_density_min -0.491
_refine_diff_density_rms 0.069
_refine_ls_extinction_method none
_refine_ls_goodness_of_fit_ref 0.999
_refine_ls_hydrogen_treatment constr
_refine_ls_matrix_type full
_refine_ls_number_parameters 481
_refine_ls_number_reflns 6216
_refine_ls_number_restraints 0
_refine_ls_restrained_S_all 0.999
_refine_ls_R_factor_all 0.0886
_refine_ls_R_factor_gt 0.0480
_refine_ls_shift/su_max 0.001
_refine_ls_shift/su_mean 0.000
_refine_ls_structure_factor_coef Fsqd
_refine_ls_weighting_details 'calc w=1/[\s^2^(Fo^2^)+(0.0465P)^2^+2.8265P] where P=(Fo^2^+2Fc^2^)/3'
_refine_ls_weighting_scheme calc
_refine_ls_wR_factor_gt 0.1057
_refine_ls_wR_factor_ref 0.1367
_reflns_number_gt 4051
_reflns_number_total 6216
_reflns_threshold_expression >2sigma(I)
_cod_data_source_file d3dt01750h2.cif
_cod_data_source_block 201113c
_cod_database_code 7713672
_reflns_odcompleteness_completeness 99.90
_reflns_odcompleteness_iscentric 1
_reflns_odcompleteness_theta 26.32
_olex2_refinement_description
;
1. Fixed Uiso
 At 1.2 times of:
  All C(H) groups
 At 1.5 times of:
  All C(H,H,H) groups, All O(H) groups
2.a Aromatic/amide H refined with riding coordinates:
 C1(H1), C2(H2), C3(H3A), C5(H5), C6(H6), C8(H8), C9(H9), C10(H10), C15(H15),
 C16(H16), C17(H17), C20(H20), C26(H26), C27(H27), C28(H28), C30(H30), C31(H31),
  C32(H32), C35(H35), C36(H36), C37(H37)
2.b Idealised Me refined as rotating group:
 C13(H13A,H13B,H13C), C25(H25A,H25B,H25C)
2.c Idealised tetrahedral OH refined as rotating group:
 O3(H3)
;
_olex2_submission_special_instructions 'No special instructions were received'
_oxdiff_exptl_absorpt_empirical_details
;
Empirical correction (ABSPACK) includes:
- Absorption correction using spherical harmonics
- Frame scaling
;
_oxdiff_exptl_absorpt_empirical_full_max 1.240
_oxdiff_exptl_absorpt_empirical_full_min 0.809

loop_
_space_group_symop_id
_space_group_symop_operation_xyz
1 'x, y, z'
2 '-x, y+1/2, -z+1/2'
3 '-x, -y, -z'
4 'x, -y-1/2, z-1/2'

loop_
_atom_site_label
_atom_site_type_symbol
_atom_site_fract_x
_atom_site_fract_y
_atom_site_fract_z
_atom_site_U_iso_or_equiv
_atom_site_adp_type
_atom_site_occupancy
_atom_site_calc_flag
_atom_site_disorder_assembly
_atom_site_disorder_group
_atom_site_refinement_flags_posn
Cu1 Cu 0.53369(3) 0.74326(4) 0.653267(19) 0.03049(15) Uani 1 d . . .
Cl1 Cl 0.87027(10) 0.75852(16) 0.55534(5) 0.0749(4) Uani 1 d . . .
O1 O 0.39013(19) 0.7793(3) 0.62927(12) 0.0396(7) Uani 1 d . . .
N1 N 0.5746(2) 0.8194(3) 0.57738(14) 0.0397(8) Uani 1 d . . .
C1 C 0.5813(3) 0.7664(4) 0.53098(18) 0.0475(11) Uani 1 d . . .
H1 H 0.5668 0.6819 0.5260 0.057 Uiso 1 calc . . R
Cl2 Cl 0.96683(12) 0.84290(19) 0.90179(7) 0.0993(6) Uani 1 d . . .
O2 O 0.2243(2) 0.8918(3) 0.57911(14) 0.0530(8) Uani 1 d . . .
N2 N 0.5642(2) 0.9233(3) 0.67456(13) 0.0327(8) Uani 1 d . . .
C2 C 0.6094(4) 0.8332(5) 0.4888(2) 0.0572(13) Uani 1 d . . .
H2 H 0.6126 0.7935 0.4563 0.069 Uiso 1 calc . . R
O3 O 0.6637(2) 0.4019(3) 0.78425(12) 0.0458(7) Uani 1 d . . .
H3 H 0.6741 0.3649 0.8137 0.069 Uiso 1 calc . . GR
N3 N 0.5104(2) 0.5667(3) 0.63825(14) 0.0365(8) Uani 1 d . . .
C3 C 0.6319(4) 0.9550(5) 0.4955(2) 0.0602(14) Uani 1 d . . .
H3A H 0.6510 0.9991 0.4675 0.072 Uiso 1 calc . . R
O4 O 0.8095(2) 0.2369(3) 0.82489(14) 0.0587(9) Uani 1 d . . .
N4 N 0.5869(2) 0.4840(3) 0.66266(15) 0.0400(9) Uani 1 d . . .
C4 C 0.6269(3) 1.0164(4) 0.54453(19) 0.0465(11) Uani 1 d . . .
N5 N 0.6606(2) 0.6716(3) 0.69320(13) 0.0330(8) Uani 1 d . . .
C5 C 0.6486(4) 1.1454(5) 0.5555(2) 0.0595(14) Uani 1 d . . .
H5 H 0.6683 1.1943 0.5290 0.071 Uiso 1 calc . . R
N6 N 0.7470(2) 0.7342(3) 0.72431(13) 0.0351(8) Uani 1 d . . .
C6 C 0.6412(4) 1.1971(5) 0.6027(2) 0.0565(13) Uani 1 d . . .
H6 H 0.6555 1.2814 0.6086 0.068 Uiso 1 calc . . R
N7 N 0.8115(2) 0.7595(3) 0.64707(14) 0.0414(9) Uani 1 d . . .
C7 C 0.6114(3) 1.1251(4) 0.64473(19) 0.0427(11) Uani 1 d . . .
N8 N 0.8427(3) 0.7865(4) 0.80972(15) 0.0473(9) Uani 1 d . . .
C8 C 0.6043(3) 1.1745(4) 0.6954(2) 0.0490(12) Uani 1 d . . .
H8 H 0.6149 1.2591 0.7023 0.059 Uiso 1 calc . . R
C9 C 0.5822(3) 1.0989(4) 0.7341(2) 0.0481(12) Uani 1 d . . .
H9 H 0.5806 1.1308 0.7684 0.058 Uiso 1 calc . . R
C10 C 0.5614(3) 0.9726(4) 0.72273(18) 0.0405(10) Uani 1 d . . .
H10 H 0.5452 0.9220 0.7497 0.049 Uiso 1 calc . . R
C11 C 0.5902(3) 0.9981(4) 0.63554(17) 0.0351(9) Uani 1 d . . .
C12 C 0.5969(3) 0.9422(4) 0.58448(17) 0.0353(9) Uani 1 d . . .
C13 C 0.1264(4) 0.9447(5) 0.5631(3) 0.096(2) Uani 1 d . . .
H13A H 0.1124 0.9639 0.5246 0.144 Uiso 1 calc . . GR
H13B H 0.1234 1.0197 0.5836 0.144 Uiso 1 calc . . GR
H13C H 0.0771 0.8864 0.5701 0.144 Uiso 1 calc . . GR
C14 C 0.2377(3) 0.7718(4) 0.56249(18) 0.0421(10) Uani 1 d . . .
C15 C 0.1718(3) 0.7102(5) 0.5219(2) 0.0611(14) Uani 1 d . . .
H15 H 0.1127 0.7499 0.5037 0.073 Uiso 1 calc . . R
C16 C 0.1912(4) 0.5898(5) 0.5073(2) 0.0688(16) Uani 1 d . . .
H16 H 0.1459 0.5492 0.4793 0.083 Uiso 1 calc . . R
C17 C 0.2772(4) 0.5311(5) 0.5343(2) 0.0595(14) Uani 1 d . . .
H17 H 0.2894 0.4496 0.5249 0.071 Uiso 1 calc . . R
C18 C 0.3479(3) 0.5914(4) 0.57599(18) 0.0414(10) Uani 1 d . . .
C19 C 0.3299(3) 0.7159(4) 0.59083(16) 0.0355(10) Uani 1 d . . .
C20 C 0.4343(3) 0.5210(4) 0.60380(18) 0.0441(11) Uani 1 d . . .
H20 H 0.4352 0.4361 0.5963 0.053 Uiso 1 calc . . R
C21 C 0.6644(3) 0.5475(4) 0.69110(16) 0.0327(9) Uani 1 d . . .
C22 C 0.7530(3) 0.4706(4) 0.71916(17) 0.0379(10) Uani 1 d . . .
C23 C 0.7483(3) 0.3965(4) 0.76334(17) 0.0367(10) Uani 1 d . . .
C24 C 0.8269(3) 0.3117(4) 0.78426(18) 0.0430(11) Uani 1 d . . .
C25 C 0.8790(4) 0.1417(5) 0.8450(2) 0.0643(14) Uani 1 d . . .
H25A H 0.8860 0.0880 0.8154 0.096 Uiso 1 calc . . GR
H25B H 0.8549 0.0942 0.8720 0.096 Uiso 1 calc . . GR
H25C H 0.9435 0.1777 0.8614 0.096 Uiso 1 calc . . GR
C26 C 0.9113(3) 0.3093(5) 0.7622(2) 0.0545(13) Uani 1 d . . .
H26 H 0.9643 0.2553 0.7766 0.065 Uiso 1 calc . . R
C27 C 0.9177(3) 0.3860(5) 0.7194(2) 0.0614(14) Uani 1 d . . .
H27 H 0.9755 0.3844 0.7052 0.074 Uiso 1 calc . . R
C28 C 0.8392(3) 0.4656(5) 0.6969(2) 0.0519(12) Uani 1 d . . .
H28 H 0.8434 0.5157 0.6672 0.062 Uiso 1 calc . . R
C29 C 0.7979(3) 0.8112(4) 0.69350(17) 0.0366(10) Uani 1 d . . .
C30 C 0.8262(3) 0.9322(4) 0.70848(19) 0.0456(11) Uani 1 d . . .
H30 H 0.8168 0.9653 0.7413 0.055 Uiso 1 calc . . R
C31 C 0.8690(4) 1.0028(5) 0.6735(2) 0.0584(13) Uani 1 d . . .
H31 H 0.8881 1.0847 0.6825 0.070 Uiso 1 calc . . R
C32 C 0.8832(3) 0.9521(5) 0.6257(2) 0.0602(14) Uani 1 d . . .
H32 H 0.9122 0.9977 0.6016 0.072 Uiso 1 calc . . R
C33 C 0.8529(3) 0.8317(5) 0.61502(19) 0.0506(12) Uani 1 d . . .
C34 C 0.7557(3) 0.7424(4) 0.78002(16) 0.0357(9) Uani 1 d . . .
C35 C 0.6788(3) 0.6985(5) 0.8037(2) 0.0545(13) Uani 1 d . . .
H35 H 0.6190 0.6674 0.7820 0.065 Uiso 1 calc . . R
C36 C 0.6928(4) 0.7021(6) 0.8585(2) 0.0759(17) Uani 1 d . . .
H36 H 0.6422 0.6727 0.8749 0.091 Uiso 1 calc . . R
C37 C 0.7807(4) 0.7485(5) 0.8905(2) 0.0706(16) Uani 1 d . . .
H37 H 0.7911 0.7532 0.9284 0.085 Uiso 1 calc . . R
C38 C 0.8518(4) 0.7872(5) 0.8634(2) 0.0576(13) Uani 1 d . . .

loop_
_atom_site_aniso_label
_atom_site_aniso_U_11
_atom_site_aniso_U_22
_atom_site_aniso_U_33
_atom_site_aniso_U_23
_atom_site_aniso_U_13
_atom_site_aniso_U_12
Cu1 0.0292(2) 0.0341(3) 0.0268(3) -0.0024(2) 0.00335(19) -0.0023(2)
Cl1 0.0649(8) 0.1224(13) 0.0410(7) -0.0022(8) 0.0195(6) -0.0053(8)
O1 0.0328(14) 0.0434(17) 0.0405(18) -0.0106(14) 0.0038(12) -0.0023(13)
N1 0.0432(19) 0.040(2) 0.037(2) -0.0013(17) 0.0113(16) 0.0028(17)
C1 0.056(3) 0.050(3) 0.038(3) -0.007(2) 0.014(2) 0.004(2)
Cl2 0.0838(10) 0.1367(16) 0.0548(10) -0.0003(10) -0.0323(8) -0.0201(10)
O2 0.0392(16) 0.049(2) 0.067(2) 0.0045(17) 0.0041(15) 0.0040(15)
N2 0.0294(16) 0.0379(19) 0.030(2) -0.0049(15) 0.0044(14) -0.0003(15)
C2 0.070(3) 0.069(4) 0.038(3) -0.003(3) 0.023(2) 0.001(3)
O3 0.0429(16) 0.054(2) 0.0404(19) 0.0141(15) 0.0094(14) 0.0109(15)
N3 0.0345(17) 0.0350(19) 0.036(2) 0.0004(16) 0.0002(15) 0.0009(15)
C3 0.067(3) 0.074(4) 0.045(3) 0.019(3) 0.026(3) 0.001(3)
O4 0.0603(19) 0.066(2) 0.049(2) 0.0182(17) 0.0112(16) 0.0280(18)
N4 0.0335(18) 0.0336(19) 0.045(2) -0.0027(17) -0.0072(16) 0.0025(16)
C4 0.044(2) 0.050(3) 0.048(3) 0.011(2) 0.017(2) 0.003(2)
N5 0.0282(16) 0.0337(19) 0.034(2) -0.0027(15) 0.0011(14) -0.0015(15)
C5 0.063(3) 0.058(3) 0.060(4) 0.019(3) 0.019(3) -0.004(3)
N6 0.0286(16) 0.048(2) 0.0261(18) -0.0023(16) 0.0000(14) -0.0095(16)
C6 0.057(3) 0.042(3) 0.068(4) 0.006(3) 0.011(3) -0.008(2)
N7 0.0338(18) 0.054(2) 0.036(2) 0.0028(18) 0.0059(15) -0.0036(17)
C7 0.040(2) 0.037(2) 0.051(3) 0.002(2) 0.009(2) 0.001(2)
N8 0.043(2) 0.057(2) 0.035(2) 0.0020(18) -0.0054(16) -0.0082(18)
C8 0.049(3) 0.037(3) 0.059(3) -0.010(2) 0.009(2) -0.005(2)
C9 0.050(3) 0.048(3) 0.046(3) -0.016(2) 0.010(2) 0.003(2)
C10 0.035(2) 0.047(3) 0.039(3) -0.008(2) 0.0084(19) 0.000(2)
C11 0.029(2) 0.034(2) 0.042(3) 0.0020(19) 0.0067(18) -0.0026(18)
C12 0.033(2) 0.043(2) 0.030(2) 0.0030(19) 0.0067(17) 0.0008(19)
C13 0.042(3) 0.067(4) 0.165(7) 0.002(4) -0.006(3) 0.019(3)
C14 0.035(2) 0.052(3) 0.037(3) 0.003(2) 0.0035(19) -0.002(2)
C15 0.045(3) 0.077(4) 0.051(3) 0.010(3) -0.011(2) 0.001(3)
C16 0.057(3) 0.070(4) 0.062(4) -0.014(3) -0.022(3) 0.001(3)
C17 0.058(3) 0.058(3) 0.049(3) -0.019(3) -0.015(2) 0.000(3)
C18 0.039(2) 0.043(3) 0.036(3) -0.008(2) -0.0025(19) -0.004(2)
C19 0.032(2) 0.045(3) 0.028(2) -0.0027(19) 0.0015(17) -0.0072(19)
C20 0.046(2) 0.034(2) 0.045(3) -0.005(2) -0.005(2) 0.000(2)
C21 0.032(2) 0.039(2) 0.028(2) 0.0001(18) 0.0085(17) 0.0007(18)
C22 0.032(2) 0.042(2) 0.036(3) -0.002(2) 0.0017(18) 0.0019(19)
C23 0.031(2) 0.043(2) 0.033(2) -0.002(2) 0.0011(17) -0.0010(19)
C24 0.040(2) 0.048(3) 0.036(3) -0.002(2) -0.0031(19) 0.005(2)
C25 0.076(3) 0.056(3) 0.056(4) 0.008(3) 0.003(3) 0.025(3)
C26 0.037(2) 0.069(3) 0.053(3) 0.001(3) 0.001(2) 0.013(2)
C27 0.039(3) 0.074(4) 0.076(4) 0.005(3) 0.022(3) 0.009(3)
C28 0.040(2) 0.061(3) 0.054(3) 0.007(3) 0.010(2) 0.002(2)
C29 0.0256(19) 0.048(3) 0.034(2) -0.002(2) 0.0028(17) -0.0052(19)
C30 0.046(2) 0.045(3) 0.045(3) -0.003(2) 0.008(2) -0.010(2)
C31 0.060(3) 0.052(3) 0.061(4) 0.002(3) 0.010(3) -0.019(3)
C32 0.050(3) 0.069(4) 0.062(4) 0.017(3) 0.014(3) -0.012(3)
C33 0.041(2) 0.076(4) 0.034(3) 0.005(2) 0.008(2) -0.002(2)
C34 0.035(2) 0.038(2) 0.033(2) -0.0034(19) 0.0042(17) -0.0011(19)
C35 0.045(3) 0.075(3) 0.046(3) -0.012(3) 0.015(2) -0.014(2)
C36 0.077(4) 0.111(5) 0.046(3) -0.008(3) 0.027(3) -0.021(3)
C37 0.088(4) 0.090(4) 0.034(3) -0.005(3) 0.014(3) -0.001(3)
C38 0.062(3) 0.066(3) 0.035(3) -0.004(2) -0.011(2) 0.000(3)

loop_
_atom_type_symbol
_atom_type_description
_atom_type_scat_dispersion_real
_atom_type_scat_dispersion_imag
_atom_type_scat_source
C C 0.0033 0.0016 'International Tables Vol C Tables 4.2.6.8 and 6.1.1.4'
H H 0.0000 0.0000 'International Tables Vol C Tables 4.2.6.8 and 6.1.1.4'
Cl Cl 0.1484 0.1585 'International Tables Vol C Tables 4.2.6.8 and 6.1.1.4'
Cu Cu 0.3201 1.2651 'International Tables Vol C Tables 4.2.6.8 and 6.1.1.4'
N N 0.0061 0.0033 'International Tables Vol C Tables 4.2.6.8 and 6.1.1.4'
O O 0.0106 0.0060 'International Tables Vol C Tables 4.2.6.8 and 6.1.1.4'

loop_
_geom_angle_atom_site_label_1
_geom_angle_atom_site_label_2
_geom_angle_atom_site_label_3
_geom_angle
_geom_angle_site_symmetry_1
_geom_angle_site_symmetry_3
_geom_angle_publ_flag
O1 Cu1 N1 94.92(12) . . ?
O1 Cu1 N2 91.29(12) . . ?
O1 Cu1 N3 91.50(12) . . ?
O1 Cu1 N5 161.35(13) . . ?
N2 Cu1 N1 78.51(13) . . ?
N3 Cu1 N1 104.55(13) . . ?
N3 Cu1 N2 175.66(14) . . ?
N5 Cu1 N1 102.78(13) . . ?
N5 Cu1 N2 97.89(13) . . ?
N5 Cu1 N3 78.50(13) . . ?
C19 O1 Cu1 122.8(2) . . ?
C1 N1 Cu1 131.9(3) . . ?
C1 N1 C12 118.6(4) . . ?
C12 N1 Cu1 109.4(3) . . ?
N1 C1 C2 122.0(4) . . ?
C14 O2 C13 117.8(4) . . ?
C10 N2 Cu1 125.1(3) . . ?
C10 N2 C11 118.7(4) . . ?
C11 N2 Cu1 116.2(3) . . ?
C3 C2 C1 119.9(5) . . ?
N4 N3 Cu1 117.5(2) . . ?
C20 N3 Cu1 125.0(3) . . ?
C20 N3 N4 117.1(3) . . ?
C2 C3 C4 120.6(4) . . ?
C24 O4 C25 119.0(4) . . ?
C21 N4 N3 109.3(3) . . ?
C3 C4 C5 125.0(4) . . ?
C12 C4 C3 115.7(4) . . ?
C12 C4 C5 119.4(4) . . ?
N6 N5 Cu1 128.3(2) . . ?
C21 N5 Cu1 114.3(2) . . ?
C21 N5 N6 117.3(3) . . ?
C6 C5 C4 121.5(5) . . ?
C29 N6 N5 114.9(3) . . ?
C34 N6 N5 117.3(3) . . ?
C34 N6 C29 125.1(3) . . ?
C5 C6 C7 121.1(5) . . ?
C33 N7 C29 116.3(4) . . ?
C8 C7 C6 123.3(4) . . ?
C8 C7 C11 117.7(4) . . ?
C11 C7 C6 119.0(4) . . ?
C38 N8 C34 116.0(4) . . ?
C9 C8 C7 119.7(4) . . ?
C8 C9 C10 120.3(4) . . ?
N2 C10 C9 121.7(4) . . ?
N2 C11 C7 121.9(4) . . ?
N2 C11 C12 118.0(4) . . ?
C7 C11 C12 120.1(4) . . ?
N1 C12 C4 123.2(4) . . ?
N1 C12 C11 117.8(4) . . ?
C4 C12 C11 118.9(4) . . ?
O2 C14 C19 113.8(4) . . ?
C15 C14 O2 124.7(4) . . ?
C15 C14 C19 121.5(4) . . ?
C14 C15 C16 121.2(4) . . ?
C17 C16 C15 119.5(5) . . ?
C16 C17 C18 121.3(5) . . ?
C17 C18 C19 119.8(4) . . ?
C17 C18 C20 117.6(4) . . ?
C19 C18 C20 122.5(4) . . ?
O1 C19 C14 118.8(4) . . ?
O1 C19 C18 124.6(4) . . ?
C18 C19 C14 116.6(4) . . ?
N3 C20 C18 124.7(4) . . ?
N4 C21 N5 120.3(3) . . ?
N4 C21 C22 115.3(3) . . ?
N5 C21 C22 124.5(3) . . ?
C23 C22 C21 121.3(3) . . ?
C23 C22 C28 119.3(4) . . ?
C28 C22 C21 119.1(4) . . ?
O3 C23 C22 118.6(4) . . ?
O3 C23 C24 121.0(4) . . ?
C22 C23 C24 120.3(4) . . ?
O4 C24 C23 114.6(4) . . ?
O4 C24 C26 126.0(4) . . ?
C26 C24 C23 119.3(4) . . ?
C27 C26 C24 120.4(4) . . ?
C26 C27 C28 120.7(4) . . ?
C27 C28 C22 119.7(4) . . ?
N7 C29 N6 114.3(4) . . ?
N7 C29 C30 122.7(4) . . ?
C30 C29 N6 122.8(4) . . ?
C31 C30 C29 118.3(4) . . ?
C32 C31 C30 119.9(5) . . ?
C33 C32 C31 117.0(5) . . ?
N7 C33 Cl1 114.3(4) . . ?
N7 C33 C32 125.7(5) . . ?
C32 C33 Cl1 120.0(4) . . ?
N6 C34 C35 120.5(4) . . ?
N8 C34 N6 116.9(3) . . ?
N8 C34 C35 122.5(4) . . ?
C36 C35 C34 118.5(4) . . ?
C35 C36 C37 120.8(5) . . ?
C38 C37 C36 116.1(5) . . ?
N8 C38 Cl2 115.5(4) . . ?
N8 C38 C37 126.1(5) . . ?
C37 C38 Cl2 118.4(4) . . ?

loop_
_geom_bond_atom_site_label_1
_geom_bond_atom_site_label_2
_geom_bond_distance
_geom_bond_site_symmetry_2
_geom_bond_publ_flag
Cu1 O1 1.942(3) . ?
Cu1 N1 2.248(3) . ?
Cu1 N2 2.022(3) . ?
Cu1 N3 1.943(3) . ?
Cu1 N5 1.943(3) . ?
Cl1 C33 1.750(5) . ?
O1 C19 1.305(5) . ?
N1 C1 1.315(5) . ?
N1 C12 1.354(5) . ?
C1 C2 1.397(6) . ?
Cl2 C38 1.743(5) . ?
O2 C13 1.415(5) . ?
O2 C14 1.378(5) . ?
N2 C10 1.325(5) . ?
N2 C11 1.369(5) . ?
C2 C3 1.343(7) . ?
O3 C23 1.364(5) . ?
N3 N4 1.398(4) . ?
N3 C20 1.284(5) . ?
C3 C4 1.408(7) . ?
O4 C24 1.357(5) . ?
O4 C25 1.404(5) . ?
N4 C21 1.319(5) . ?
C4 C5 1.429(7) . ?
C4 C12 1.408(6) . ?
N5 N6 1.421(4) . ?
N5 C21 1.335(5) . ?
C5 C6 1.329(7) . ?
N6 C29 1.411(5) . ?
N6 C34 1.376(5) . ?
C6 C7 1.434(6) . ?
N7 C29 1.337(5) . ?
N7 C33 1.326(6) . ?
C7 C8 1.396(6) . ?
C7 C11 1.401(6) . ?
N8 C34 1.332(5) . ?
N8 C38 1.322(6) . ?
C8 C9 1.348(6) . ?
C9 C10 1.400(6) . ?
C11 C12 1.432(6) . ?
C14 C15 1.363(6) . ?
C14 C19 1.424(6) . ?
C15 C16 1.385(7) . ?
C16 C17 1.363(7) . ?
C17 C18 1.407(6) . ?
C18 C19 1.422(6) . ?
C18 C20 1.435(6) . ?
C21 C22 1.495(5) . ?
C22 C23 1.375(6) . ?
C22 C28 1.403(6) . ?
C23 C24 1.409(6) . ?
C24 C26 1.376(6) . ?
C26 C27 1.371(7) . ?
C27 C28 1.382(6) . ?
C29 C30 1.382(6) . ?
C30 C31 1.379(6) . ?
C31 C32 1.366(7) . ?
C32 C33 1.364(7) . ?
C34 C35 1.391(6) . ?
C35 C36 1.343(7) . ?
C36 C37 1.371(7) . ?
C37 C38 1.361(7) . ?

loop_
_geom_hbond_atom_site_label_D
_geom_hbond_atom_site_label_H
_geom_hbond_atom_site_label_A
_geom_hbond_distance_DH
_geom_hbond_distance_HA
_geom_hbond_distance_DA
_geom_hbond_angle_DHA
_geom_hbond_site_symmetry_A
O3 H3 O1 0.82 2.05 2.767(4) 145.8 2_646
O3 H3 O4 0.82 2.26 2.678(4) 112.2 .
